data_7227386
loop_
_publ_author_name
'Mukhopadhyay, Arindam'
'Maka, Vijay Kumar'
'Moorthy, Jarugu Narasimha'

_publ_section_title
;
 Remarkable influence of 'phane effect' on the excited-state properties of
 cofacially oriented coumarins.
;
_journal_issue 6
_journal_name_full 'Physical chemistry chemical physics : PCCP'
_journal_page_first 4758
_journal_page_last 4767
_journal_paper_doi 10.1039/c6cp07720j
_journal_volume 19
_journal_year 2017
_chemical_formula_moiety 'C20 H20 O2'
_chemical_formula_sum 'C20 H20 O2'
_chemical_formula_weight 292.36
_chemical_melting_point 432.1(10)
_chemical_name_systematic 7-(2,3,5,6-Tetramethylphenyl)-4-methylcoumarin
_space_group_crystal_system triclinic
_space_group_IT_number 2
_space_group_name_Hall '-P 1'
_space_group_name_H-M_alt 'P -1'
_symmetry_space_group_name_Hall '-P 1'
_symmetry_space_group_name_H-M 'P -1'
_atom_sites_solution_hydrogens geom
_audit_creation_method SHELXL-2014/7
_audit_update_record
;
2016-10-12 deposited with the CCDC.
2017-01-06 downloaded from the CCDC.
;
_cell_angle_alpha 95.007(5)
_cell_angle_beta 102.009(5)
_cell_angle_gamma 110.256(5)
_cell_formula_units_Z 4
_cell_length_a 11.798(5)
_cell_length_b 12.109(5)
_cell_length_c 12.211(5)
_cell_measurement_reflns_used 4632
_cell_measurement_temperature 100(2)
_cell_measurement_theta_max 28.426
_cell_measurement_theta_min 2.084
_cell_volume 1576.5(11)
_computing_cell_refinement 'Bruker SAINT'
_computing_data_collection 'Bruker APEX2'
_computing_data_reduction 'Bruker SAINT'
_computing_molecular_graphics 'Ortep for Windows (Farrugia, 2012)'
_computing_publication_material 'WinGX publication routines (Farrugia, 2012)'
_computing_structure_refinement 'SHELXL-2014/7 (Sheldrick, 2014)'
_diffrn_ambient_temperature 100(2)
_diffrn_measured_fraction_theta_full 0.999
_diffrn_measured_fraction_theta_max 0.996
_diffrn_measurement_device_type 'Bruker APEX-II CCD detector'
_diffrn_measurement_method 'phi and omega scans'
_diffrn_radiation_monochromator graphite
_diffrn_radiation_source 'fine-focus sealed tube'
_diffrn_radiation_type MoK\a
_diffrn_radiation_wavelength 0.71073
_diffrn_reflns_av_R_equivalents 0.0688
_diffrn_reflns_av_unetI/netI 0.0952
_diffrn_reflns_Laue_measured_fraction_full 0.999
_diffrn_reflns_Laue_measured_fraction_max 0.996
_diffrn_reflns_limit_h_max 15
_diffrn_reflns_limit_h_min -15
_diffrn_reflns_limit_k_max 16
_diffrn_reflns_limit_k_min -16
_diffrn_reflns_limit_l_max 16
_diffrn_reflns_limit_l_min -16
_diffrn_reflns_number 23585
_diffrn_reflns_point_group_measured_fraction_full 0.999
_diffrn_reflns_point_group_measured_fraction_max 0.996
_diffrn_reflns_theta_full 25.242
_diffrn_reflns_theta_max 28.426
_diffrn_reflns_theta_min 2.084
_exptl_absorpt_coefficient_mu 0.078
_exptl_absorpt_correction_type none
_exptl_crystal_colour Colorless
_exptl_crystal_density_diffrn 1.232
_exptl_crystal_density_method 'not measured'
_exptl_crystal_description block
_exptl_crystal_F_000 624
_exptl_crystal_preparation ', Luminescent'
_exptl_crystal_recrystallization_method 'Re-crystallisation from solvent: CHCl3/hexane'
_exptl_crystal_size_max 0.23
_exptl_crystal_size_mid 0.18
_exptl_crystal_size_min 0.12
_refine_diff_density_max 0.619
_refine_diff_density_min -0.521
_refine_diff_density_rms 0.080
_refine_ls_extinction_method none
_refine_ls_goodness_of_fit_ref 0.975
_refine_ls_hydrogen_treatment constr
_refine_ls_matrix_type full
_refine_ls_number_parameters 399
_refine_ls_number_reflns 7893
_refine_ls_number_restraints 0
_refine_ls_restrained_S_all 0.975
_refine_ls_R_factor_all 0.1462
_refine_ls_R_factor_gt 0.0834
_refine_ls_shift/su_max 0.000
_refine_ls_shift/su_mean 0.000
_refine_ls_structure_factor_coef Fsqd
_refine_ls_weighting_details 'w=1/[\s^2^(Fo^2^)+(0.1226P)^2^+2.4639P] where P=(Fo^2^+2Fc^2^)/3'
_refine_ls_weighting_scheme calc
_refine_ls_wR_factor_gt 0.2180
_refine_ls_wR_factor_ref 0.2558
_reflns_Friedel_coverage 0.000
_reflns_number_gt 4632
_reflns_number_total 7893
_reflns_threshold_expression 'I > 2\s(I)'
_cod_data_source_file c6cp07720j2.cif
_cod_data_source_block Cou-Dur
_cod_depositor_comments
;
The following automatic conversions were performed:

'_chemical_melting_point' value '158-160 degree C' was changed to
'432.1(10)' - it was converted from degrees Celsius(C) to Kelvins(K),
the average value was taken and precision was estimated.

Automatic conversion script
Id: cif_fix_values 4268 2015-11-12 08:31:59Z antanas 

 Adding full bibliography for 7227385--7227386.cif.
;
_cod_database_code 7227386
_shelx_shelxl_version_number 2014/7
_shelx_space_group_comment
;
The symmetry employed for this shelxl refinement is uniquely defined
by the following loop, which should always be used as a source of
symmetry information in preference to the above space-group names.
They are only intended as comments.
;

loop_
_space_group_symop_operation_xyz
'x, y, z'
'-x, -y, -z'

loop_
_atom_site_label
_atom_site_type_symbol
_atom_site_fract_x
_atom_site_fract_y
_atom_site_fract_z
_atom_site_U_iso_or_equiv
_atom_site_adp_type
_atom_site_occupancy
_atom_site_site_symmetry_order
_atom_site_calc_flag
_atom_site_refinement_flags_posn
_atom_site_refinement_flags_adp
O1 O 0.35785(19) 0.41023(19) 0.24749(18) 0.0237(5) Uani 1 1 d . .
O3 O 0.06425(19) 0.20891(18) 0.92663(18) 0.0230(5) Uani 1 1 d . .
O2 O 0.4430(2) 0.3149(2) 0.1484(2) 0.0315(6) Uani 1 1 d . .
O4 O -0.0923(2) 0.1976(2) 1.0027(2) 0.0323(6) Uani 1 1 d . .
C11 C 0.1937(3) 0.6411(3) 0.4716(3) 0.0209(6) Uani 1 1 d . .
C6 C 0.2745(3) 0.5191(3) 0.3540(2) 0.0201(6) Uani 1 1 d . .
H6 H 0.3452 0.5870 0.3599 0.024 Uiso 1 1 calc R U
C25 C 0.1759(3) 0.2749(3) 0.9040(2) 0.0202(6) Uani 1 1 d . .
C2 C 0.2455(3) 0.2004(3) 0.1732(3) 0.0247(7) Uani 1 1 d . .
H2 H 0.2412 0.1303 0.1316 0.030 Uiso 1 1 calc R U
C28 C 0.3939(3) 0.3964(3) 0.8485(2) 0.0206(6) Uani 1 1 d . .
H28 H 0.4673 0.4380 0.8289 0.025 Uiso 1 1 calc R U
C5 C 0.2616(3) 0.4110(3) 0.2949(2) 0.0184(6) Uani 1 1 d . .
C24 C 0.2324(3) 0.3981(3) 0.9409(2) 0.0197(6) Uani 1 1 d . .
C23 C 0.1749(3) 0.4558(3) 1.0093(2) 0.0207(6) Uani 1 1 d . .
C12 C 0.2395(3) 0.6626(3) 0.5903(3) 0.0218(6) Uani 1 1 d . .
C14 C 0.2214(3) 0.8537(3) 0.5961(3) 0.0244(7) Uani 1 1 d . .
H14 H 0.2340 0.9270 0.6376 0.029 Uiso 1 1 calc R U
C4 C 0.1568(3) 0.3068(3) 0.2828(2) 0.0204(6) Uani 1 1 d . .
C32 C 0.3918(3) 0.2214(3) 0.6341(3) 0.0227(7) Uani 1 1 d . .
C7 C 0.1814(3) 0.5260(3) 0.4044(2) 0.0217(6) Uani 1 1 d . .
C13 C 0.2533(3) 0.7704(3) 0.6535(3) 0.0232(7) Uani 1 1 d . .
C15 C 0.1718(3) 0.8322(3) 0.4801(3) 0.0264(7) Uani 1 1 d . .
C31 C 0.3998(3) 0.2113(3) 0.7492(2) 0.0196(6) Uani 1 1 d . .
C22 C 0.0678(3) 0.3887(3) 1.0312(3) 0.0238(7) Uani 1 1 d . .
H22 H 0.0315 0.4256 1.0757 0.029 Uiso 1 1 calc R U
C34 C 0.5339(3) 0.1194(3) 0.6341(3) 0.0235(7) Uani 1 1 d . .
H34 H 0.5799 0.0891 0.5956 0.028 Uiso 1 1 calc R U
C36 C 0.4723(3) 0.1533(3) 0.8057(2) 0.0201(6) Uani 1 1 d . .
C3 C 0.1502(3) 0.1970(3) 0.2187(3) 0.0226(7) Uani 1 1 d . .
C40 C 0.4801(3) 0.1432(3) 0.9292(3) 0.0273(7) Uani 1 1 d . .
H40A H 0.4267 0.0646 0.9346 0.041 Uiso 1 1 calc R U
H40B H 0.4540 0.2015 0.9636 0.041 Uiso 1 1 calc R U
H40C H 0.5648 0.1572 0.9680 0.041 Uiso 1 1 calc R U
C16 C 0.1572(3) 0.7241(3) 0.4163(3) 0.0235(7) Uani 1 1 d . .
C9 C 0.0639(3) 0.3163(3) 0.3328(3) 0.0264(7) Uani 1 1 d . .
H9 H -0.0075 0.2489 0.3258 0.032 Uiso 1 1 calc R U
C35 C 0.5400(3) 0.1064(3) 0.7473(3) 0.0234(7) Uani 1 1 d . .
C29 C 0.3428(3) 0.4580(3) 0.9111(2) 0.0206(6) Uani 1 1 d . .
H29 H 0.3825 0.5403 0.9336 0.025 Uiso 1 1 calc R U
C27 C 0.3373(3) 0.2728(3) 0.8143(2) 0.0208(6) Uani 1 1 d . .
C26 C 0.2268(3) 0.2120(3) 0.8419(2) 0.0215(6) Uani 1 1 d . .
H26 H 0.1871 0.1297 0.8190 0.026 Uiso 1 1 calc R U
C1 C 0.3540(3) 0.3072(3) 0.1858(3) 0.0226(7) Uani 1 1 d . .
C37 C 0.3120(4) 0.2816(3) 0.5726(3) 0.0330(8) Uani 1 1 d . .
H37A H 0.2703 0.3075 0.6231 0.049 Uiso 1 1 calc R U
H37B H 0.3637 0.3494 0.5469 0.049 Uiso 1 1 calc R U
H37C H 0.2510 0.2262 0.5083 0.049 Uiso 1 1 calc R U
C8 C 0.0752(3) 0.4228(3) 0.3921(3) 0.0281(7) Uani 1 1 d . .
H8 H 0.0116 0.4264 0.4244 0.034 Uiso 1 1 calc R U
C18 C 0.2986(3) 0.7955(3) 0.7804(3) 0.0346(8) Uani 1 1 d . .
H18A H 0.3164 0.7292 0.8061 0.052 Uiso 1 1 calc R U
H18B H 0.3732 0.8664 0.8035 0.052 Uiso 1 1 calc R U
H18C H 0.2353 0.8072 0.8129 0.052 Uiso 1 1 calc R U
C30 C 0.2369(3) 0.5866(3) 1.0546(3) 0.0265(7) Uani 1 1 d . .
H30A H 0.3120 0.6186 1.0298 0.040 Uiso 1 1 calc R U
H30B H 0.1813 0.6259 1.0269 0.040 Uiso 1 1 calc R U
H30C H 0.2571 0.5995 1.1362 0.040 Uiso 1 1 calc R U
C33 C 0.4620(3) 0.1759(3) 0.5770(3) 0.0221(6) Uani 1 1 d . .
C10 C 0.0390(3) 0.0848(3) 0.2040(3) 0.0305(8) Uani 1 1 d . .
H10A H -0.0184 0.1004 0.2425 0.046 Uiso 1 1 calc R U
H10B H -0.0012 0.0568 0.1245 0.046 Uiso 1 1 calc R U
H10C H 0.0652 0.0251 0.2356 0.046 Uiso 1 1 calc R U
C17 C 0.2706(3) 0.5692(3) 0.6508(3) 0.0323(8) Uani 1 1 d . .
H17A H 0.2563 0.5008 0.5959 0.049 Uiso 1 1 calc R U
H17B H 0.3567 0.6018 0.6928 0.049 Uiso 1 1 calc R U
H17C H 0.2185 0.5455 0.7020 0.049 Uiso 1 1 calc R U
C39 C 0.6216(3) 0.0447(3) 0.8050(3) 0.0299(8) Uani 1 1 d . .
H39A H 0.6586 0.0166 0.7512 0.045 Uiso 1 1 calc R U
H39B H 0.5717 -0.0217 0.8335 0.045 Uiso 1 1 calc R U
H39C H 0.6863 0.1002 0.8669 0.045 Uiso 1 1 calc R U
C21 C 0.0059(3) 0.2623(3) 0.9892(3) 0.0236(7) Uani 1 1 d . .
C19 C 0.1316(4) 0.9234(3) 0.4242(3) 0.0397(9) Uani 1 1 d . .
H19A H 0.0994 0.8950 0.3438 0.060 Uiso 1 1 calc R U
H19B H 0.0678 0.9360 0.4552 0.060 Uiso 1 1 calc R U
H19C H 0.2020 0.9974 0.4379 0.060 Uiso 1 1 calc R U
C38 C 0.4605(3) 0.1886(3) 0.4549(3) 0.0310(8) Uani 1 1 d . .
H38A H 0.4063 0.2295 0.4280 0.047 Uiso 1 1 calc R U
H38B H 0.5435 0.2335 0.4499 0.047 Uiso 1 1 calc R U
H38C H 0.4306 0.1107 0.4090 0.047 Uiso 1 1 calc R U
C20 C 0.0999(4) 0.6979(4) 0.2901(3) 0.0373(9) Uani 1 1 d . .
H20A H 0.0966 0.6209 0.2590 0.056 Uiso 1 1 calc R U
H20B H 0.0169 0.6982 0.2757 0.056 Uiso 1 1 calc R U
H20C H 0.1497 0.7580 0.2549 0.056 Uiso 1 1 calc R U

loop_
_atom_site_aniso_label
_atom_site_aniso_U_11
_atom_site_aniso_U_22
_atom_site_aniso_U_33
_atom_site_aniso_U_23
_atom_site_aniso_U_13
_atom_site_aniso_U_12
O1 0.0228(11) 0.0225(11) 0.0248(11) -0.0014(9) 0.0083(9) 0.0072(9)
O3 0.0205(11) 0.0223(11) 0.0246(11) 0.0038(9) 0.0061(9) 0.0060(9)
O2 0.0297(13) 0.0323(13) 0.0348(13) -0.0010(11) 0.0107(11) 0.0146(11)
O4 0.0227(12) 0.0389(14) 0.0351(13) 0.0112(11) 0.0093(10) 0.0091(11)
C11 0.0179(14) 0.0222(16) 0.0219(15) 0.0024(12) 0.0065(12) 0.0063(12)
C6 0.0207(14) 0.0182(15) 0.0191(14) 0.0020(12) 0.0041(12) 0.0054(12)
C25 0.0191(14) 0.0227(16) 0.0165(14) 0.0026(12) 0.0018(12) 0.0067(12)
C2 0.0274(16) 0.0216(16) 0.0238(16) -0.0009(13) 0.0019(13) 0.0113(14)
C28 0.0211(15) 0.0188(15) 0.0221(15) 0.0033(12) 0.0066(12) 0.0073(12)
C5 0.0181(14) 0.0214(15) 0.0176(14) 0.0049(12) 0.0044(11) 0.0093(12)
C24 0.0228(15) 0.0212(15) 0.0166(14) 0.0044(12) 0.0025(12) 0.0113(13)
C23 0.0225(15) 0.0241(16) 0.0160(14) 0.0039(12) 0.0006(12) 0.0117(13)
C12 0.0191(15) 0.0258(16) 0.0218(15) 0.0045(13) 0.0043(12) 0.0104(13)
C14 0.0229(15) 0.0229(16) 0.0294(17) 0.0029(13) 0.0133(13) 0.0076(13)
C4 0.0218(15) 0.0201(15) 0.0161(14) 0.0041(12) 0.0014(12) 0.0057(12)
C32 0.0271(16) 0.0202(15) 0.0196(15) 0.0018(12) 0.0041(13) 0.0087(13)
C7 0.0237(15) 0.0247(16) 0.0172(14) 0.0017(12) 0.0037(12) 0.0107(13)
C13 0.0221(15) 0.0256(16) 0.0214(15) 0.0020(13) 0.0076(12) 0.0077(13)
C15 0.0264(16) 0.0286(17) 0.0300(17) 0.0090(14) 0.0124(14) 0.0134(14)
C31 0.0228(15) 0.0155(14) 0.0194(14) -0.0001(11) 0.0045(12) 0.0071(12)
C22 0.0260(16) 0.0291(17) 0.0213(15) 0.0057(13) 0.0073(13) 0.0152(14)
C34 0.0249(16) 0.0229(16) 0.0234(16) -0.0007(13) 0.0088(13) 0.0094(13)
C36 0.0208(15) 0.0156(14) 0.0213(15) 0.0005(12) 0.0024(12) 0.0060(12)
C3 0.0275(16) 0.0193(15) 0.0192(15) 0.0052(12) 0.0011(13) 0.0089(13)
C40 0.0380(19) 0.0265(17) 0.0178(15) 0.0026(13) 0.0044(14) 0.0145(15)
C16 0.0234(16) 0.0299(17) 0.0200(15) 0.0065(13) 0.0084(13) 0.0113(14)
C9 0.0236(16) 0.0232(16) 0.0279(17) 0.0032(13) 0.0077(13) 0.0029(13)
C35 0.0248(16) 0.0187(15) 0.0228(16) -0.0009(12) 0.0019(13) 0.0068(13)
C29 0.0235(15) 0.0157(14) 0.0205(15) 0.0031(12) 0.0034(12) 0.0062(12)
C27 0.0236(15) 0.0224(16) 0.0169(14) 0.0022(12) 0.0027(12) 0.0109(13)
C26 0.0244(15) 0.0176(15) 0.0214(15) 0.0027(12) 0.0022(12) 0.0088(13)
C1 0.0265(16) 0.0214(16) 0.0210(15) 0.0000(12) 0.0028(13) 0.0131(13)
C37 0.049(2) 0.0350(19) 0.0216(16) 0.0069(14) 0.0071(15) 0.0239(17)
C8 0.0239(16) 0.0322(18) 0.0275(17) -0.0001(14) 0.0110(14) 0.0084(14)
C18 0.039(2) 0.036(2) 0.0259(18) -0.0032(15) 0.0013(15) 0.0159(17)
C30 0.0321(17) 0.0246(16) 0.0258(16) 0.0009(13) 0.0096(14) 0.0137(14)
C33 0.0253(16) 0.0200(15) 0.0188(15) 0.0014(12) 0.0059(12) 0.0060(13)
C10 0.0308(18) 0.0196(16) 0.0356(19) 0.0047(14) 0.0037(15) 0.0054(14)
C17 0.043(2) 0.0325(19) 0.0244(17) 0.0050(15) 0.0020(15) 0.0207(17)
C39 0.0296(17) 0.0349(19) 0.0282(17) 0.0008(15) 0.0021(14) 0.0198(15)
C21 0.0199(15) 0.0320(18) 0.0207(15) 0.0086(13) 0.0050(12) 0.0109(14)
C19 0.053(2) 0.038(2) 0.043(2) 0.0186(18) 0.0189(19) 0.0281(19)
C38 0.040(2) 0.0324(19) 0.0230(16) 0.0046(14) 0.0132(15) 0.0129(16)
C20 0.049(2) 0.045(2) 0.0235(17) 0.0101(16) 0.0070(16) 0.0249(19)

loop_
_atom_type_symbol
_atom_type_description
_atom_type_scat_dispersion_real
_atom_type_scat_dispersion_imag
_atom_type_scat_source
C C 0.0033 0.0016 'International Tables Vol C Tables 4.2.6.8 and 6.1.1.4'
H H 0.0000 0.0000 'International Tables Vol C Tables 4.2.6.8 and 6.1.1.4'
O O 0.0106 0.0060 'International Tables Vol C Tables 4.2.6.8 and 6.1.1.4'

loop_
_geom_angle_atom_site_label_1
_geom_angle_atom_site_label_2
_geom_angle_atom_site_label_3
_geom_angle
C5 O1 C1 121.5(2)
C25 O3 C21 121.2(2)
C16 C11 C12 120.9(3)
C16 C11 C7 120.0(3)
C12 C11 C7 119.1(3)
C5 C6 C7 119.6(3)
C5 C6 H6 120.2
C7 C6 H6 120.2
O3 C25 C26 116.4(3)
O3 C25 C24 121.3(3)
C26 C25 C24 122.4(3)
C3 C2 C1 123.1(3)
C3 C2 H2 118.4
C1 C2 H2 118.4
C29 C28 C27 121.0(3)
C29 C28 H28 119.5
C27 C28 H28 119.5
O1 C5 C6 116.7(3)
O1 C5 C4 121.0(3)
C6 C5 C4 122.3(3)
C29 C24 C25 117.4(3)
C29 C24 C23 124.1(3)
C25 C24 C23 118.5(3)
C22 C23 C24 118.5(3)
C22 C23 C30 121.9(3)
C24 C23 C30 119.6(3)
C13 C12 C11 119.6(3)
C13 C12 C17 119.6(3)
C11 C12 C17 120.8(3)
C15 C14 C13 122.7(3)
C15 C14 H14 118.7
C13 C14 H14 118.7
C9 C4 C5 116.9(3)
C9 C4 C3 124.2(3)
C5 C4 C3 118.8(3)
C33 C32 C31 118.8(3)
C33 C32 C37 119.8(3)
C31 C32 C37 121.5(3)
C6 C7 C8 118.7(3)
C6 C7 C11 121.1(3)
C8 C7 C11 120.2(3)
C14 C13 C12 118.5(3)
C14 C13 C18 120.2(3)
C12 C13 C18 121.3(3)
C14 C15 C16 119.1(3)
C14 C15 C19 119.9(3)
C16 C15 C19 121.0(3)
C36 C31 C32 121.3(3)
C36 C31 C27 119.6(3)
C32 C31 C27 118.8(3)
C23 C22 C21 123.3(3)
C23 C22 H22 118.3
C21 C22 H22 118.3
C33 C34 C35 122.4(3)
C33 C34 H34 118.8
C35 C34 H34 118.8
C31 C36 C35 119.3(3)
C31 C36 C40 120.8(3)
C35 C36 C40 119.8(3)
C2 C3 C4 118.3(3)
C2 C3 C10 121.9(3)
C4 C3 C10 119.8(3)
C36 C40 H40A 109.5
C36 C40 H40B 109.5
H40A C40 H40B 109.5
C36 C40 H40C 109.5
H40A C40 H40C 109.5
H40B C40 H40C 109.5
C15 C16 C11 119.2(3)
C15 C16 C20 119.7(3)
C11 C16 C20 121.1(3)
C8 C9 C4 121.6(3)
C8 C9 H9 119.2
C4 C9 H9 119.2
C34 C35 C36 118.8(3)
C34 C35 C39 119.7(3)
C36 C35 C39 121.4(3)
C28 C29 C24 120.8(3)
C28 C29 H29 119.6
C24 C29 H29 119.6
C26 C27 C28 119.0(3)
C26 C27 C31 122.9(3)
C28 C27 C31 118.1(3)
C27 C26 C25 119.4(3)
C27 C26 H26 120.3
C25 C26 H26 120.3
O2 C1 O1 116.8(3)
O2 C1 C2 125.9(3)
O1 C1 C2 117.3(3)
C32 C37 H37A 109.5
C32 C37 H37B 109.5
H37A C37 H37B 109.5
C32 C37 H37C 109.5
H37A C37 H37C 109.5
H37B C37 H37C 109.5
C9 C8 C7 120.8(3)
C9 C8 H8 119.6
C7 C8 H8 119.6
C13 C18 H18A 109.5
C13 C18 H18B 109.5
H18A C18 H18B 109.5
C13 C18 H18C 109.5
H18A C18 H18C 109.5
H18B C18 H18C 109.5
C23 C30 H30A 109.5
C23 C30 H30B 109.5
H30A C30 H30B 109.5
C23 C30 H30C 109.5
H30A C30 H30C 109.5
H30B C30 H30C 109.5
C34 C33 C32 119.2(3)
C34 C33 C38 119.9(3)
C32 C33 C38 120.8(3)
C3 C10 H10A 109.5
C3 C10 H10B 109.5
H10A C10 H10B 109.5
C3 C10 H10C 109.5
H10A C10 H10C 109.5
H10B C10 H10C 109.5
C12 C17 H17A 109.5
C12 C17 H17B 109.5
H17A C17 H17B 109.5
C12 C17 H17C 109.5
H17A C17 H17C 109.5
H17B C17 H17C 109.5
C35 C39 H39A 109.5
C35 C39 H39B 109.5
H39A C39 H39B 109.5
C35 C39 H39C 109.5
H39A C39 H39C 109.5
H39B C39 H39C 109.5
O4 C21 O3 116.2(3)
O4 C21 C22 126.7(3)
O3 C21 C22 117.1(3)
C15 C19 H19A 109.5
C15 C19 H19B 109.5
H19A C19 H19B 109.5
C15 C19 H19C 109.5
H19A C19 H19C 109.5
H19B C19 H19C 109.5
C33 C38 H38A 109.5
C33 C38 H38B 109.5
H38A C38 H38B 109.5
C33 C38 H38C 109.5
H38A C38 H38C 109.5
H38B C38 H38C 109.5
C16 C20 H20A 109.5
C16 C20 H20B 109.5
H20A C20 H20B 109.5
C16 C20 H20C 109.5
H20A C20 H20C 109.5
H20B C20 H20C 109.5

loop_
_geom_bond_atom_site_label_1
_geom_bond_atom_site_label_2
_geom_bond_distance
O1 C5 1.380(3)
O1 C1 1.381(4)
O3 C25 1.383(4)
O3 C21 1.385(4)
O2 C1 1.207(4)
O4 C21 1.207(4)
C11 C16 1.396(4)
C11 C12 1.404(4)
C11 C7 1.499(4)
C6 C5 1.382(4)
C6 C7 1.389(4)
C6 H6 0.9300
C25 C26 1.385(4)
C25 C24 1.394(4)
C2 C3 1.344(4)
C2 C1 1.440(4)
C2 H2 0.9300
C28 C29 1.381(4)
C28 C27 1.394(4)
C28 H28 0.9300
C5 C4 1.398(4)
C24 C29 1.394(4)
C24 C23 1.452(4)
C23 C22 1.341(4)
C23 C30 1.492(4)
C12 C13 1.396(4)
C12 C17 1.509(4)
C14 C15 1.380(5)
C14 C13 1.388(4)
C14 H14 0.9300
C4 C9 1.393(4)
C4 C3 1.452(4)
C32 C33 1.401(4)
C32 C31 1.408(4)
C32 C37 1.503(4)
C7 C8 1.400(4)
C13 C18 1.497(4)
C15 C16 1.400(5)
C15 C19 1.507(5)
C31 C36 1.398(4)
C31 C27 1.500(4)
C22 C21 1.439(5)
C22 H22 0.9300
C34 C33 1.382(4)
C34 C35 1.395(4)
C34 H34 0.9300
C36 C35 1.396(4)
C36 C40 1.510(4)
C3 C10 1.491(4)
C40 H40A 0.9600
C40 H40B 0.9600
C40 H40C 0.9600
C16 C20 1.506(4)
C9 C8 1.371(5)
C9 H9 0.9300
C35 C39 1.512(4)
C29 H29 0.9300
C27 C26 1.384(4)
C26 H26 0.9300
C37 H37A 0.9600
C37 H37B 0.9600
C37 H37C 0.9600
C8 H8 0.9300
C18 H18A 0.9600
C18 H18B 0.9600
C18 H18C 0.9600
C30 H30A 0.9600
C30 H30B 0.9600
C30 H30C 0.9600
C33 C38 1.510(4)
C10 H10A 0.9600
C10 H10B 0.9600
C10 H10C 0.9600
C17 H17A 0.9600
C17 H17B 0.9600
C17 H17C 0.9600
C39 H39A 0.9600
C39 H39B 0.9600
C39 H39C 0.9600
C19 H19A 0.9600
C19 H19B 0.9600
C19 H19C 0.9600
C38 H38A 0.9600
C38 H38B 0.9600
C38 H38C 0.9600
C20 H20A 0.9600
C20 H20B 0.9600
C20 H20C 0.9600

loop_
_geom_torsion_atom_site_label_1
_geom_torsion_atom_site_label_2
_geom_torsion_atom_site_label_3
_geom_torsion_atom_site_label_4
_geom_torsion
C21 O3 C25 C26 179.1(3)
C21 O3 C25 C24 -1.6(4)
C1 O1 C5 C6 -179.4(3)
C1 O1 C5 C4 0.5(4)
C7 C6 C5 O1 -179.6(3)
C7 C6 C5 C4 0.5(4)
O3 C25 C24 C29 -178.0(3)
C26 C25 C24 C29 1.2(4)
O3 C25 C24 C23 3.2(4)
C26 C25 C24 C23 -177.6(3)
C29 C24 C23 C22 179.2(3)
C25 C24 C23 C22 -2.1(4)
C29 C24 C23 C30 -1.6(4)
C25 C24 C23 C30 177.1(3)
C16 C11 C12 C13 -2.5(4)
C7 C11 C12 C13 179.0(3)
C16 C11 C12 C17 175.8(3)
C7 C11 C12 C17 -2.8(4)
O1 C5 C4 C9 -179.5(3)
C6 C5 C4 C9 0.4(4)
O1 C5 C4 C3 -0.3(4)
C6 C5 C4 C3 179.6(3)
C5 C6 C7 C8 -1.1(4)
C5 C6 C7 C11 178.5(3)
C16 C11 C7 C6 85.5(4)
C12 C11 C7 C6 -96.0(4)
C16 C11 C7 C8 -94.9(4)
C12 C11 C7 C8 83.6(4)
C15 C14 C13 C12 2.9(5)
C15 C14 C13 C18 -175.8(3)
C11 C12 C13 C14 -0.2(4)
C17 C12 C13 C14 -178.6(3)
C11 C12 C13 C18 178.4(3)
C17 C12 C13 C18 0.1(5)
C13 C14 C15 C16 -2.6(5)
C13 C14 C15 C19 176.1(3)
C33 C32 C31 C36 -2.4(5)
C37 C32 C31 C36 178.7(3)
C33 C32 C31 C27 172.7(3)
C37 C32 C31 C27 -6.1(5)
C24 C23 C22 C21 -0.7(4)
C30 C23 C22 C21 -179.8(3)
C32 C31 C36 C35 1.3(4)
C27 C31 C36 C35 -173.8(3)
C32 C31 C36 C40 179.9(3)
C27 C31 C36 C40 4.9(4)
C1 C2 C3 C4 0.5(4)
C1 C2 C3 C10 180.0(3)
C9 C4 C3 C2 179.0(3)
C5 C4 C3 C2 -0.2(4)
C9 C4 C3 C10 -0.5(5)
C5 C4 C3 C10 -179.6(3)
C14 C15 C16 C11 -0.2(5)
C19 C15 C16 C11 -179.0(3)
C14 C15 C16 C20 178.3(3)
C19 C15 C16 C20 -0.4(5)
C12 C11 C16 C15 2.8(4)
C7 C11 C16 C15 -178.7(3)
C12 C11 C16 C20 -175.8(3)
C7 C11 C16 C20 2.7(4)
C5 C4 C9 C8 -0.6(5)
C3 C4 C9 C8 -179.7(3)
C33 C34 C35 C36 -0.8(5)
C33 C34 C35 C39 -179.4(3)
C31 C36 C35 C34 0.4(4)
C40 C36 C35 C34 -178.3(3)
C31 C36 C35 C39 178.9(3)
C40 C36 C35 C39 0.2(5)
C27 C28 C29 C24 -0.5(4)
C25 C24 C29 C28 -0.7(4)
C23 C24 C29 C28 178.0(3)
C29 C28 C27 C26 1.3(4)
C29 C28 C27 C31 -178.4(3)
C36 C31 C27 C26 -79.9(4)
C32 C31 C27 C26 104.9(4)
C36 C31 C27 C28 99.8(3)
C32 C31 C27 C28 -75.4(4)
C28 C27 C26 C25 -0.8(4)
C31 C27 C26 C25 178.9(3)
O3 C25 C26 C27 178.8(3)
C24 C25 C26 C27 -0.5(4)
C5 O1 C1 O2 -179.4(3)
C5 O1 C1 C2 -0.2(4)
C3 C2 C1 O2 178.8(3)
C3 C2 C1 O1 -0.3(4)
C4 C9 C8 C7 -0.1(5)
C6 C7 C8 C9 1.0(5)
C11 C7 C8 C9 -178.7(3)
C35 C34 C33 C32 -0.3(5)
C35 C34 C33 C38 179.2(3)
C31 C32 C33 C34 1.9(5)
C37 C32 C33 C34 -179.2(3)
C31 C32 C33 C38 -177.7(3)
C37 C32 C33 C38 1.2(5)
C25 O3 C21 O4 178.8(3)
C25 O3 C21 C22 -1.1(4)
C23 C22 C21 O4 -177.6(3)
C23 C22 C21 O3 2.2(4)
